data_7241321
loop_
_publ_author_name
'Kadiyala, Veerabhushanam'
'Kumar, Perla Bharath'
'Sunil, Komalla'
'Raju, Chittala Emmaniel'
'Sridhar, Balasubramanian'
'Karunakar, Galla V.'

_publ_section_title
;
 Gold(iii) promoted formation of dihydroquinazolinones: double X--H
 activation by gold
;
_journal_issue 59
_journal_name_full 'RSC Advances'
_journal_page_first 35681
_journal_page_last 35691
_journal_paper_doi 10.1039/D0RA06537D
_journal_volume 10
_journal_year 2020
_chemical_formula_moiety 'C34 H24 N2 O4, 0.5(C2 H5 O)'
_chemical_formula_sum 'C35 H26.5 N2 O4.5'
_chemical_formula_weight 547.08
_space_group_crystal_system triclinic
_space_group_IT_number 2
_space_group_name_Hall '-P 1'
_space_group_name_H-M_alt 'P -1'
_atom_sites_solution_hydrogens mixed
_audit_creation_method SHELXL-2018/3
_audit_update_record
;
2019-02-22 deposited with the CCDC.	2020-09-15 downloaded from the CCDC.
;
_cell_angle_alpha 103.5810(10)
_cell_angle_beta 91.205(2)
_cell_angle_gamma 98.758(2)
_cell_formula_units_Z 4
_cell_length_a 9.1182(6)
_cell_length_b 13.8291(10)
_cell_length_c 23.4126(16)
_cell_measurement_reflns_used 1836
_cell_measurement_temperature 294(2)
_cell_measurement_theta_max 18.58
_cell_measurement_theta_min 2.39
_cell_volume 2831.3(3)
_computing_cell_refinement 'SAINT (Bruker, 2001)'
_computing_data_collection 'SMART (Bruker, 2001)'
_computing_data_reduction 'SAINT (Bruker, 2001)'
_computing_molecular_graphics 'SHELXL-2018/3 (Sheldrick, 2018)'
_computing_publication_material 'SHELXL-2018/3 (Sheldrick, 2018)'
_computing_structure_refinement 'SHELXL-2018/3 (Sheldrick, 2018)'
_computing_structure_solution 'SHELXL-2018/3 (Sheldrick, 2018)'
_diffrn_ambient_temperature 294(2)
_diffrn_measured_fraction_theta_full 0.999
_diffrn_measured_fraction_theta_max 0.999
_diffrn_measurement_device_type 'Bruker SMART APEX CCD area-detector'
_diffrn_measurement_method \w
_diffrn_radiation_type MoK\a
_diffrn_radiation_wavelength 0.71073
_diffrn_reflns_av_R_equivalents 0.0788
_diffrn_reflns_av_unetI/netI 0.1037
_diffrn_reflns_Laue_measured_fraction_full 0.999
_diffrn_reflns_Laue_measured_fraction_max 0.999
_diffrn_reflns_limit_h_max 10
_diffrn_reflns_limit_h_min -10
_diffrn_reflns_limit_k_max 16
_diffrn_reflns_limit_k_min -16
_diffrn_reflns_limit_l_max 27
_diffrn_reflns_limit_l_min -27
_diffrn_reflns_number 28587
_diffrn_reflns_point_group_measured_fraction_full 0.999
_diffrn_reflns_point_group_measured_fraction_max 0.999
_diffrn_reflns_theta_full 24.999
_diffrn_reflns_theta_max 24.999
_diffrn_reflns_theta_min 0.896
_exptl_absorpt_coefficient_mu 0.085
_exptl_absorpt_correction_T_max 0.98
_exptl_absorpt_correction_T_min 0.96
_exptl_absorpt_correction_type multi-scan
_exptl_absorpt_process_details 'SADABS; Bruker,2001'
_exptl_crystal_colour colorless
_exptl_crystal_density_diffrn 1.283
_exptl_crystal_description block
_exptl_crystal_F_000 1146
_exptl_crystal_size_max 0.220
_exptl_crystal_size_mid 0.180
_exptl_crystal_size_min 0.090
_refine_diff_density_max 0.262
_refine_diff_density_min -0.230
_refine_diff_density_rms 0.070
_refine_ls_extinction_method none
_refine_ls_goodness_of_fit_ref 1.037
_refine_ls_hydrogen_treatment mixed
_refine_ls_matrix_type full
_refine_ls_number_parameters 761
_refine_ls_number_reflns 9961
_refine_ls_number_restraints 0
_refine_ls_restrained_S_all 1.037
_refine_ls_R_factor_all 0.1601
_refine_ls_R_factor_gt 0.0774
_refine_ls_shift/su_max 0.000
_refine_ls_shift/su_mean 0.000
_refine_ls_structure_factor_coef Fsqd
_refine_ls_weighting_details 'w=1/[\s^2^(Fo^2^)+(0.0834P)^2^] where P=(Fo^2^+2Fc^2^)/3'
_refine_ls_weighting_scheme calc
_refine_ls_wR_factor_gt 0.1557
_refine_ls_wR_factor_ref 0.2035
_reflns_Friedel_coverage 0.000
_reflns_number_gt 5151
_reflns_number_total 9961
_reflns_threshold_expression 'I > 2\s(I)'
_cod_data_source_file d0ra06537d2.cif
_cod_data_source_block BG03M
_cod_depositor_comments
;

2024-10-18
Z value and formula fixed to values more according to usual
chemical conventions.                 miguel
;
_cod_original_formula_sum 'C70 H53 N4 O9'
_cod_original_formula_weight 1094.16
_cod_original_formula_moiety '2(C34 H24 N2 O4), C2 H5 O'
_cod_original_formula_units_Z 2
_cod_database_code 7241321
_shelx_shelxl_version_number 2018/3
_shelx_space_group_comment
;
The symmetry employed for this shelxl refinement is uniquely defined
by the following loop, which should always be used as a source of
symmetry information in preference to the above space-group names.
They are only intended as comments.
;
_shelx_estimated_absorpt_t_min 0.981
_shelx_estimated_absorpt_t_max 0.992

loop_
_space_group_symop_operation_xyz
'x, y, z'
'-x, -y, -z'

loop_
_atom_site_label
_atom_site_type_symbol
_atom_site_fract_x
_atom_site_fract_y
_atom_site_fract_z
_atom_site_U_iso_or_equiv
_atom_site_adp_type
_atom_site_occupancy
_atom_site_site_symmetry_order
_atom_site_calc_flag
_atom_site_refinement_flags_posn
_atom_site_refinement_flags_adp
_atom_site_refinement_flags_occupancy
_atom_site_disorder_assembly
_atom_site_disorder_group
C1A C 0.6726(4) -0.0879(3) -0.15627(16) 0.0408(10) Uani 1 1 d . . . . .
C2A C 0.6113(5) -0.1707(3) -0.20104(18) 0.0497(11) Uani 1 1 d . . . . .
H2A H 0.627351 -0.234542 -0.198797 0.060 Uiso 1 1 calc R U . . .
C3A C 0.5281(5) -0.1612(4) -0.24836(19) 0.0578(12) Uani 1 1 d . . . . .
H3A H 0.489264 -0.217868 -0.277782 0.069 Uiso 1 1 calc R U . . .
C4A C 0.5028(5) -0.0684(4) -0.2518(2) 0.0671(14) Uani 1 1 d . . . . .
H4A H 0.444328 -0.061958 -0.283325 0.080 Uiso 1 1 calc R U . . .
C5A C 0.5632(5) 0.0169(4) -0.2090(2) 0.0630(13) Uani 1 1 d . . . . .
H5A H 0.544855 0.080025 -0.211703 0.076 Uiso 1 1 calc R U . . .
C6A C 0.6507(5) 0.0075(3) -0.16231(18) 0.0476(11) Uani 1 1 d . . . . .
C7A C 0.6941(5) 0.1898(3) -0.1198(2) 0.0619(13) Uani 1 1 d . . . . .
H7A1 H 0.773242 0.239040 -0.096509 0.074 Uiso 1 1 calc R U . . .
H7A2 H 0.693912 0.198777 -0.159651 0.074 Uiso 1 1 calc R U . . .
C8A C 0.5541(6) 0.2065(3) -0.0957(2) 0.0608(13) Uani 1 1 d . . . . .
C9A C 0.4478(7) 0.2238(4) -0.0714(3) 0.0938(19) Uani 1 1 d . . . . .
H9A H 0.362758 0.237672 -0.051919 0.113 Uiso 1 1 calc R U . . .
C10A C 0.7485(4) -0.1116(3) -0.10531(17) 0.0418(10) Uani 1 1 d . . . . .
C11A C 0.8184(4) 0.0091(3) 0.04387(17) 0.0366(9) Uani 1 1 d . . . . .
C12A C 0.7813(4) 0.1121(3) 0.04770(16) 0.0390(10) Uani 1 1 d . . . . .
C13A C 0.8764(5) 0.1841(3) 0.02863(17) 0.0459(11) Uani 1 1 d . . . . .
H13A H 0.964713 0.168497 0.012553 0.055 Uiso 1 1 calc R U . . .
C14A C 0.8413(5) 0.2784(3) 0.03326(19) 0.0564(12) Uani 1 1 d . . . . .
H14A H 0.906882 0.326506 0.020659 0.068 Uiso 1 1 calc R U . . .
C15A C 0.7120(5) 0.3028(3) 0.0560(2) 0.0610(13) Uani 1 1 d . . . . .
H15A H 0.688479 0.366688 0.058493 0.073 Uiso 1 1 calc R U . . .
C16A C 0.6165(5) 0.2320(4) 0.0753(2) 0.0704(15) Uani 1 1 d . . . . .
H16A H 0.528293 0.248256 0.091274 0.084 Uiso 1 1 calc R U . . .
C17A C 0.6502(5) 0.1376(3) 0.0712(2) 0.0597(13) Uani 1 1 d . . . . .
H17A H 0.584689 0.090129 0.084363 0.072 Uiso 1 1 calc R U . . .
C18A C 0.8530(4) -0.0163(3) 0.09893(17) 0.0380(9) Uani 1 1 d . . . . .
C19A C 0.8467(4) 0.0329(3) 0.15570(17) 0.0453(11) Uani 1 1 d . . . . .
H19A H 0.828111 0.098501 0.169198 0.054 Uiso 1 1 calc R U . . .
C20A C 0.8736(4) -0.0337(3) 0.19093(16) 0.0393(10) Uani 1 1 d . . . . .
C21A C 0.8980(4) -0.1204(3) 0.15322(17) 0.0403(10) Uani 1 1 d . . . . .
C22A C 0.8533(5) -0.0146(3) 0.25577(18) 0.0441(10) Uani 1 1 d . . . . .
C23A C 0.9337(5) 0.0798(3) 0.29477(16) 0.0414(10) Uani 1 1 d . . . . .
C24A C 1.0607(5) 0.1326(3) 0.27888(18) 0.0509(11) Uani 1 1 d . . . . .
H24A H 1.096392 0.110326 0.241960 0.061 Uiso 1 1 calc R U . . .
C25A C 1.1358(5) 0.2187(3) 0.3176(2) 0.0583(12) Uani 1 1 d . . . . .
H25A H 1.221895 0.253596 0.306669 0.070 Uiso 1 1 calc R U . . .
C26A C 1.0834(5) 0.2525(3) 0.3720(2) 0.0594(13) Uani 1 1 d . . . . .
H26A H 1.133650 0.310108 0.397976 0.071 Uiso 1 1 calc R U . . .
C27A C 0.9543(6) 0.2000(3) 0.38790(19) 0.0635(13) Uani 1 1 d . . . . .
H27A H 0.917221 0.223415 0.424409 0.076 Uiso 1 1 calc R U . . .
C28A C 0.8819(5) 0.1145(3) 0.35035(18) 0.0521(11) Uani 1 1 d . . . . .
H28A H 0.797242 0.078985 0.361833 0.063 Uiso 1 1 calc R U . . .
C29A C 0.9367(5) -0.2161(3) 0.15964(18) 0.0478(11) Uani 1 1 d . . . . .
C30A C 0.9941(6) -0.2266(4) 0.2128(2) 0.0736(15) Uani 1 1 d . . . . .
H30A H 1.007808 -0.171804 0.245236 0.088 Uiso 1 1 calc R U . . .
C31A C 1.0311(7) -0.3167(5) 0.2181(3) 0.098(2) Uani 1 1 d . . . . .
H31A H 1.072820 -0.322032 0.253654 0.118 Uiso 1 1 calc R U . . .
C32A C 1.0066(7) -0.3988(4) 0.1712(3) 0.102(2) Uani 1 1 d . . . . .
H32A H 1.027760 -0.460692 0.175175 0.122 Uiso 1 1 calc R U . . .
C33A C 0.9507(6) -0.3896(4) 0.1183(3) 0.0836(17) Uani 1 1 d . . . . .
H33A H 0.936279 -0.445211 0.086297 0.100 Uiso 1 1 calc R U . . .
C34A C 0.9160(5) -0.2999(3) 0.1120(2) 0.0559(12) Uani 1 1 d . . . . .
H34A H 0.878406 -0.294776 0.075805 0.067 Uiso 1 1 calc R U . . .
N1A N 0.7734(4) -0.0369(3) -0.05494(14) 0.0419(9) Uani 1 1 d . . . . .
N2A N 0.8166(3) -0.0609(2) -0.00379(14) 0.0413(8) Uani 1 1 d . . . . .
O1A O 0.7216(3) 0.0890(2) -0.12023(12) 0.0590(8) Uani 1 1 d . . . . .
O2A O 0.7775(4) -0.1958(2) -0.10797(12) 0.0610(9) Uani 1 1 d . . . . .
O3A O 0.8884(3) -0.10991(18) 0.09664(11) 0.0411(7) Uani 1 1 d . . . . .
O4A O 0.7688(4) -0.0752(2) 0.27501(13) 0.0657(9) Uani 1 1 d . . . . .
C1B C 0.4955(4) 0.4513(3) 0.69822(17) 0.0429(10) Uani 1 1 d . . . . .
C2B C 0.4700(5) 0.5126(3) 0.75222(19) 0.0596(12) Uani 1 1 d . . . . .
H2B H 0.481107 0.582021 0.756697 0.071 Uiso 1 1 calc R U . . .
C3B C 0.4286(6) 0.4724(4) 0.7990(2) 0.0789(16) Uani 1 1 d . . . . .
H3B H 0.411543 0.514636 0.834645 0.095 Uiso 1 1 calc R U . . .
C4B C 0.4125(6) 0.3713(5) 0.7934(2) 0.0875(17) Uani 1 1 d . . . . .
H4B H 0.384073 0.344687 0.825167 0.105 Uiso 1 1 calc R U . . .
C5B C 0.4376(6) 0.3084(4) 0.7413(2) 0.0722(15) Uani 1 1 d . . . . .
H5B H 0.428233 0.239315 0.737948 0.087 Uiso 1 1 calc R U . . .
C6B C 0.4773(5) 0.3480(3) 0.69341(18) 0.0514(11) Uani 1 1 d . . . . .
C7B C 0.4723(5) 0.1810(3) 0.6301(2) 0.0598(13) Uani 1 1 d . . . . .
H7B1 H 0.451693 0.151293 0.588300 0.072 Uiso 1 1 calc R U . . .
H7B2 H 0.384079 0.162409 0.650022 0.072 Uiso 1 1 calc R U . . .
C8B C 0.5933(7) 0.1395(4) 0.6507(2) 0.0708(15) Uani 1 1 d . . . . .
C9B C 0.6852(8) 0.0998(5) 0.6647(3) 0.114(2) Uani 1 1 d . . . . .
H9B H 0.759536 0.067774 0.676070 0.136 Uiso 1 1 calc R U . . .
C10B C 0.5425(4) 0.5068(3) 0.65180(17) 0.0420(10) Uani 1 1 d . . . . .
C11B C 0.6725(5) 0.4412(3) 0.50988(17) 0.0434(10) Uani 1 1 d . . . . .
C12B C 0.6412(5) 0.3291(3) 0.49133(16) 0.0409(10) Uani 1 1 d . . . . .
C13B C 0.7080(5) 0.2702(3) 0.52106(18) 0.0544(12) Uani 1 1 d . . . . .
H13B H 0.773081 0.300945 0.553570 0.065 Uiso 1 1 calc R U . . .
C14B C 0.6791(6) 0.1671(3) 0.5031(2) 0.0626(13) Uani 1 1 d . . . . .
H14B H 0.725359 0.128465 0.523246 0.075 Uiso 1 1 calc R U . . .
C15B C 0.5822(6) 0.1207(3) 0.4555(2) 0.0651(14) Uani 1 1 d . . . . .
H15B H 0.561466 0.050682 0.443730 0.078 Uiso 1 1 calc R U . . .
C16B C 0.5159(5) 0.1783(3) 0.4252(2) 0.0607(13) Uani 1 1 d . . . . .
H16B H 0.451115 0.147093 0.392669 0.073 Uiso 1 1 calc R U . . .
C17B C 0.5452(5) 0.2822(3) 0.44299(18) 0.0513(11) Uani 1 1 d . . . . .
H17B H 0.500082 0.320737 0.422368 0.062 Uiso 1 1 calc R U . . .
C18B C 0.7468(5) 0.4922(3) 0.46787(17) 0.0424(10) Uani 1 1 d . . . . .
C19B C 0.8222(5) 0.4583(3) 0.42023(17) 0.0473(11) Uani 1 1 d . . . . .
H19B H 0.831838 0.391518 0.404215 0.057 Uiso 1 1 calc R U . . .
C20B C 0.8845(4) 0.5431(3) 0.39877(16) 0.0417(10) Uani 1 1 d . . . . .
C21B C 0.8383(4) 0.6251(3) 0.43467(16) 0.0434(10) Uani 1 1 d . . . . .
C22B C 0.9923(5) 0.5423(3) 0.35217(17) 0.0439(10) Uani 1 1 d . . . . .
C23B C 0.9777(4) 0.4569(3) 0.29967(16) 0.0383(10) Uani 1 1 d . . . . .
C24B C 0.8457(5) 0.3936(3) 0.27981(18) 0.0528(11) Uani 1 1 d . . . . .
H24B H 0.762092 0.399864 0.301625 0.063 Uiso 1 1 calc R U . . .
C25B C 0.8371(6) 0.3206(3) 0.2274(2) 0.0665(14) Uani 1 1 d . . . . .
H25B H 0.747406 0.278683 0.213718 0.080 Uiso 1 1 calc R U . . .
C26B C 0.9602(6) 0.3104(3) 0.1957(2) 0.0666(14) Uani 1 1 d . . . . .
H26B H 0.953714 0.261638 0.160441 0.080 Uiso 1 1 calc R U . . .
C27B C 1.0927(6) 0.3710(3) 0.21542(19) 0.0565(12) Uani 1 1 d . . . . .
H27B H 1.176654 0.362540 0.194086 0.068 Uiso 1 1 calc R U . . .
C28B C 1.1016(5) 0.4442(3) 0.26672(18) 0.0491(11) Uani 1 1 d . . . . .
H28B H 1.191719 0.486106 0.279712 0.059 Uiso 1 1 calc R U . . .
C29B C 0.8512(4) 0.7325(3) 0.43791(17) 0.0439(10) Uani 1 1 d . . . . .
C30B C 0.9084(5) 0.7759(3) 0.3935(2) 0.0674(14) Uani 1 1 d . . . . .
H30B H 0.939843 0.735469 0.359908 0.081 Uiso 1 1 calc R U . . .
C31B C 0.9190(5) 0.8779(4) 0.3987(2) 0.0672(14) Uani 1 1 d . . . . .
H31B H 0.958563 0.905640 0.368728 0.081 Uiso 1 1 calc R U . . .
C32B C 0.8725(5) 0.9392(3) 0.4471(2) 0.0633(13) Uani 1 1 d . . . . .
H32B H 0.881174 1.008171 0.450300 0.076 Uiso 1 1 calc R U . . .
C33B C 0.8126(5) 0.8979(3) 0.4911(2) 0.0598(13) Uani 1 1 d . . . . .
H33B H 0.779677 0.938915 0.524070 0.072 Uiso 1 1 calc R U . . .
C34B C 0.8014(5) 0.7956(3) 0.48633(18) 0.0525(12) Uani 1 1 d . . . . .
H34B H 0.759585 0.768405 0.516137 0.063 Uiso 1 1 calc R U . . .
N1B N 0.5777(4) 0.4515(3) 0.59932(15) 0.0475(10) Uani 1 1 d . . . . .
N2B N 0.6433(4) 0.4985(2) 0.55867(14) 0.0460(9) Uani 1 1 d . . . . .
O1B O 0.5014(4) 0.2881(2) 0.63949(13) 0.0667(9) Uani 1 1 d . . . . .
O2B O 0.5521(4) 0.5981(2) 0.66159(12) 0.0610(9) Uani 1 1 d . . . . .
O3B O 0.7545(3) 0.59401(18) 0.47721(11) 0.0465(7) Uani 1 1 d . . . . .
O4B O 1.0955(3) 0.6123(2) 0.35699(13) 0.0651(9) Uani 1 1 d . . . . .
C35 C 0.7145(10) 0.5923(5) 0.9353(3) 0.138(3) Uani 1 1 d . . . . .
H35 H 0.683488 0.587643 0.896482 0.166 Uiso 1 1 calc R U . . .
C36 C 0.7044(9) 0.5097(5) 0.9595(4) 0.161(3) Uani 1 1 d . . . . .
H36A H 0.798484 0.509134 0.978499 0.241 Uiso 1 1 calc R U . . .
H36B H 0.677814 0.449094 0.929039 0.241 Uiso 1 1 calc R U . . .
H36C H 0.629732 0.513672 0.987938 0.241 Uiso 1 1 calc R U . . .
O1 O 0.7746(5) 0.6817(3) 0.97347(18) 0.0856(13) Uani 1 1 d . . . . .
H2N H 0.565(4) 0.388(3) 0.5950(15) 0.039(12) Uiso 1 1 d . . . . .
H1N H 0.756(4) 0.026(3) -0.0553(17) 0.055(13) Uiso 1 1 d . . . . .
H1O H 0.784(6) 0.719(4) 0.953(2) 0.08(2) Uiso 1 1 d . . . . .

loop_
_atom_site_aniso_label
_atom_site_aniso_U_11
_atom_site_aniso_U_22
_atom_site_aniso_U_33
_atom_site_aniso_U_23
_atom_site_aniso_U_13
_atom_site_aniso_U_12
C1A 0.046(3) 0.046(3) 0.032(2) 0.009(2) 0.0078(19) 0.012(2)
C2A 0.053(3) 0.054(3) 0.040(3) 0.007(2) 0.008(2) 0.007(2)
C3A 0.059(3) 0.066(3) 0.043(3) 0.001(2) 0.004(2) 0.013(3)
C4A 0.068(3) 0.093(4) 0.042(3) 0.014(3) -0.003(2) 0.023(3)
C5A 0.086(4) 0.064(3) 0.048(3) 0.018(3) 0.003(3) 0.031(3)
C6A 0.056(3) 0.053(3) 0.035(2) 0.008(2) 0.009(2) 0.014(2)
C7A 0.075(4) 0.046(3) 0.067(3) 0.021(2) 0.009(3) 0.006(2)
C8A 0.057(3) 0.057(3) 0.067(3) 0.011(3) 0.003(3) 0.010(3)
C9A 0.065(4) 0.101(5) 0.104(5) 0.002(4) 0.002(4) 0.012(3)
C10A 0.044(3) 0.042(3) 0.038(2) 0.006(2) 0.012(2) 0.006(2)
C11A 0.034(2) 0.039(2) 0.039(2) 0.012(2) 0.0072(19) 0.0067(18)
C12A 0.045(3) 0.044(2) 0.030(2) 0.0108(19) 0.0035(19) 0.010(2)
C13A 0.048(3) 0.040(3) 0.050(3) 0.011(2) 0.012(2) 0.007(2)
C14A 0.065(3) 0.040(3) 0.064(3) 0.014(2) 0.013(3) 0.006(2)
C15A 0.077(4) 0.039(3) 0.072(3) 0.014(2) 0.019(3) 0.024(3)
C16A 0.068(3) 0.063(3) 0.093(4) 0.028(3) 0.037(3) 0.035(3)
C17A 0.056(3) 0.058(3) 0.076(3) 0.031(3) 0.023(3) 0.017(2)
C18A 0.045(2) 0.032(2) 0.040(2) 0.0127(19) 0.0045(19) 0.0101(19)
C19A 0.061(3) 0.038(2) 0.037(2) 0.009(2) 0.009(2) 0.006(2)
C20A 0.049(3) 0.040(2) 0.029(2) 0.0091(19) 0.0045(19) 0.004(2)
C21A 0.046(3) 0.042(3) 0.036(2) 0.016(2) -0.0003(19) 0.005(2)
C22A 0.049(3) 0.045(3) 0.044(3) 0.019(2) 0.007(2) 0.014(2)
C23A 0.057(3) 0.039(2) 0.032(2) 0.0134(19) 0.006(2) 0.009(2)
C24A 0.062(3) 0.054(3) 0.036(2) 0.011(2) 0.014(2) 0.007(2)
C25A 0.060(3) 0.056(3) 0.055(3) 0.011(3) 0.005(2) -0.001(2)
C26A 0.081(4) 0.046(3) 0.049(3) 0.008(2) -0.005(3) 0.009(3)
C27A 0.093(4) 0.056(3) 0.040(3) 0.004(2) 0.016(3) 0.020(3)
C28A 0.068(3) 0.055(3) 0.039(3) 0.017(2) 0.011(2) 0.015(2)
C29A 0.055(3) 0.050(3) 0.044(3) 0.019(2) 0.008(2) 0.014(2)
C30A 0.102(4) 0.079(4) 0.055(3) 0.025(3) 0.013(3) 0.045(3)
C31A 0.150(6) 0.107(5) 0.073(4) 0.055(4) 0.024(4) 0.076(5)
C32A 0.157(6) 0.073(4) 0.106(5) 0.052(4) 0.034(5) 0.064(4)
C33A 0.117(5) 0.058(3) 0.091(4) 0.030(3) 0.016(4) 0.042(3)
C34A 0.066(3) 0.044(3) 0.062(3) 0.016(2) 0.009(2) 0.018(2)
N1A 0.054(2) 0.038(2) 0.038(2) 0.0115(18) 0.0052(17) 0.0152(18)
N2A 0.049(2) 0.041(2) 0.039(2) 0.0157(17) 0.0076(16) 0.0135(16)
O1A 0.080(2) 0.0402(18) 0.057(2) 0.0103(15) -0.0080(17) 0.0134(16)
O2A 0.094(2) 0.0441(18) 0.0482(18) 0.0059(15) 0.0045(16) 0.0290(17)
O3A 0.0526(17) 0.0369(16) 0.0359(16) 0.0085(13) 0.0042(13) 0.0137(13)
O4A 0.085(2) 0.057(2) 0.0522(19) 0.0175(16) 0.0154(17) -0.0065(18)
C1B 0.045(3) 0.044(3) 0.037(2) 0.007(2) 0.0058(19) 0.002(2)
C2B 0.072(3) 0.058(3) 0.045(3) 0.006(2) 0.011(2) 0.008(2)
C3B 0.104(4) 0.083(4) 0.047(3) 0.009(3) 0.025(3) 0.012(3)
C4B 0.114(5) 0.094(5) 0.058(4) 0.033(3) 0.033(3) 0.002(4)
C5B 0.097(4) 0.061(3) 0.060(3) 0.024(3) 0.016(3) 0.000(3)
C6B 0.065(3) 0.047(3) 0.038(3) 0.009(2) 0.005(2) -0.003(2)
C7B 0.080(4) 0.038(3) 0.059(3) 0.014(2) 0.006(3) -0.004(2)
C8B 0.079(4) 0.066(4) 0.068(4) 0.023(3) -0.001(3) 0.003(3)
C9B 0.099(5) 0.142(6) 0.119(6) 0.061(5) 0.006(4) 0.032(5)
C10B 0.048(3) 0.036(3) 0.039(2) 0.004(2) 0.004(2) 0.008(2)
C11B 0.058(3) 0.036(2) 0.038(2) 0.010(2) 0.008(2) 0.011(2)
C12B 0.061(3) 0.031(2) 0.031(2) 0.0067(19) 0.015(2) 0.007(2)
C13B 0.078(3) 0.042(3) 0.043(3) 0.007(2) 0.007(2) 0.014(2)
C14B 0.096(4) 0.041(3) 0.055(3) 0.011(2) 0.018(3) 0.025(3)
C15B 0.097(4) 0.033(3) 0.062(3) 0.005(3) 0.026(3) 0.007(3)
C16B 0.072(3) 0.047(3) 0.051(3) -0.003(2) 0.010(2) -0.004(3)
C17B 0.063(3) 0.043(3) 0.047(3) 0.008(2) 0.010(2) 0.009(2)
C18B 0.062(3) 0.029(2) 0.035(2) 0.0056(19) 0.007(2) 0.006(2)
C19B 0.064(3) 0.034(2) 0.043(3) 0.005(2) 0.010(2) 0.009(2)
C20B 0.056(3) 0.034(2) 0.032(2) 0.0041(19) 0.005(2) 0.005(2)
C21B 0.056(3) 0.043(3) 0.032(2) 0.015(2) 0.007(2) 0.002(2)
C22B 0.050(3) 0.043(3) 0.039(2) 0.014(2) 0.002(2) 0.003(2)
C23B 0.043(3) 0.039(2) 0.036(2) 0.0132(19) 0.003(2) 0.009(2)
C24B 0.056(3) 0.058(3) 0.043(3) 0.007(2) 0.010(2) 0.010(2)
C25B 0.073(4) 0.061(3) 0.054(3) -0.002(3) 0.006(3) -0.002(3)
C26B 0.100(4) 0.048(3) 0.051(3) 0.005(2) 0.025(3) 0.018(3)
C27B 0.072(3) 0.053(3) 0.054(3) 0.017(3) 0.029(3) 0.028(3)
C28B 0.048(3) 0.054(3) 0.053(3) 0.023(2) 0.011(2) 0.015(2)
C29B 0.052(3) 0.041(2) 0.038(2) 0.011(2) 0.006(2) 0.004(2)
C30B 0.097(4) 0.058(3) 0.057(3) 0.029(3) 0.028(3) 0.017(3)
C31B 0.082(4) 0.060(3) 0.076(4) 0.045(3) 0.022(3) 0.014(3)
C32B 0.071(3) 0.040(3) 0.079(4) 0.019(3) -0.003(3) 0.003(2)
C33B 0.078(3) 0.041(3) 0.058(3) 0.009(2) 0.008(3) 0.006(2)
C34B 0.072(3) 0.038(3) 0.049(3) 0.016(2) 0.005(2) 0.004(2)
N1B 0.075(3) 0.028(2) 0.042(2) 0.0115(18) 0.0154(18) 0.0078(19)
N2B 0.067(2) 0.0358(19) 0.037(2) 0.0137(17) 0.0105(18) 0.0063(17)
O1B 0.112(3) 0.0346(17) 0.0496(19) 0.0112(15) 0.0186(18) -0.0027(17)
O2B 0.100(3) 0.0346(18) 0.0481(18) 0.0067(14) 0.0169(17) 0.0149(16)
O3B 0.073(2) 0.0310(15) 0.0368(16) 0.0094(12) 0.0173(14) 0.0084(14)
O4B 0.063(2) 0.062(2) 0.058(2) 0.0020(16) 0.0117(16) -0.0102(18)
C35 0.253(10) 0.054(4) 0.096(5) 0.020(4) -0.047(6) -0.005(5)
C36 0.189(8) 0.086(5) 0.201(9) 0.038(6) 0.011(7) 0.000(5)
O1 0.104(3) 0.078(3) 0.085(3) 0.043(3) 0.008(2) 0.008(2)

loop_
_atom_type_symbol
_atom_type_description
_atom_type_scat_dispersion_real
_atom_type_scat_dispersion_imag
_atom_type_scat_source
C C 0.0033 0.0016 'International Tables Vol C Tables 4.2.6.8 and 6.1.1.4'
H H 0.0000 0.0000 'International Tables Vol C Tables 4.2.6.8 and 6.1.1.4'
N N 0.0061 0.0033 'International Tables Vol C Tables 4.2.6.8 and 6.1.1.4'
O O 0.0106 0.0060 'International Tables Vol C Tables 4.2.6.8 and 6.1.1.4'

loop_
_geom_angle_atom_site_label_1
_geom_angle_atom_site_label_2
_geom_angle_atom_site_label_3
_geom_angle
_geom_angle_site_symmetry_1
_geom_angle_site_symmetry_3
_geom_angle_publ_flag
C2A C1A C6A 117.2(4) . . ?
C2A C1A C10A 115.7(4) . . ?
C6A C1A C10A 127.1(4) . . ?
C3A C2A C1A 122.3(4) . . ?
C3A C2A H2A 118.9 . . ?
C1A C2A H2A 118.9 . . ?
C4A C3A C2A 119.4(4) . . ?
C4A C3A H3A 120.3 . . ?
C2A C3A H3A 120.3 . . ?
C3A C4A C5A 120.8(4) . . ?
C3A C4A H4A 119.6 . . ?
C5A C4A H4A 119.6 . . ?
C6A C5A C4A 119.7(4) . . ?
C6A C5A H5A 120.2 . . ?
C4A C5A H5A 120.2 . . ?
O1A C6A C5A 122.9(4) . . ?
O1A C6A C1A 116.6(4) . . ?
C5A C6A C1A 120.5(4) . . ?
C8A C7A O1A 111.0(4) . . ?
C8A C7A H7A1 109.4 . . ?
O1A C7A H7A1 109.4 . . ?
C8A C7A H7A2 109.4 . . ?
O1A C7A H7A2 109.4 . . ?
H7A1 C7A H7A2 108.0 . . ?
C9A C8A C7A 173.9(6) . . ?
C8A C9A H9A 180.0 . . ?
O2A C10A N1A 122.2(4) . . ?
O2A C10A C1A 121.1(4) . . ?
N1A C10A C1A 116.5(4) . . ?
N2A C11A C18A 116.9(3) . . ?
N2A C11A C12A 125.9(3) . . ?
C18A C11A C12A 117.1(3) . . ?
C13A C12A C17A 118.4(4) . . ?
C13A C12A C11A 121.2(4) . . ?
C17A C12A C11A 120.3(4) . . ?
C14A C13A C12A 120.4(4) . . ?
C14A C13A H13A 119.8 . . ?
C12A C13A H13A 119.8 . . ?
C15A C14A C13A 120.9(4) . . ?
C15A C14A H14A 119.5 . . ?
C13A C14A H14A 119.5 . . ?
C14A C15A C16A 119.3(4) . . ?
C14A C15A H15A 120.3 . . ?
C16A C15A H15A 120.3 . . ?
C17A C16A C15A 120.4(4) . . ?
C17A C16A H16A 119.8 . . ?
C15A C16A H16A 119.8 . . ?
C16A C17A C12A 120.5(4) . . ?
C16A C17A H17A 119.7 . . ?
C12A C17A H17A 119.7 . . ?
C19A C18A O3A 109.3(3) . . ?
C19A C18A C11A 132.2(4) . . ?
O3A C18A C11A 118.3(3) . . ?
C18A C19A C20A 107.4(3) . . ?
C18A C19A H19A 126.3 . . ?
C20A C19A H19A 126.3 . . ?
C21A C20A C19A 106.5(3) . . ?
C21A C20A C22A 128.4(3) . . ?
C19A C20A C22A 124.4(3) . . ?
C20A C21A O3A 109.3(3) . . ?
C20A C21A C29A 135.3(4) . . ?
O3A C21A C29A 115.3(3) . . ?
O4A C22A C23A 121.7(4) . . ?
O4A C22A C20A 119.8(4) . . ?
C23A C22A C20A 118.5(3) . . ?
C24A C23A C28A 118.9(4) . . ?
C24A C23A C22A 122.3(4) . . ?
C28A C23A C22A 118.8(4) . . ?
C23A C24A C25A 120.5(4) . . ?
C23A C24A H24A 119.8 . . ?
C25A C24A H24A 119.8 . . ?
C26A C25A C24A 120.1(4) . . ?
C26A C25A H25A 119.9 . . ?
C24A C25A H25A 119.9 . . ?
C25A C26A C27A 119.5(4) . . ?
C25A C26A H26A 120.2 . . ?
C27A C26A H26A 120.2 . . ?
C28A C27A C26A 120.4(4) . . ?
C28A C27A H27A 119.8 . . ?
C26A C27A H27A 119.8 . . ?
C27A C28A C23A 120.6(4) . . ?
C27A C28A H28A 119.7 . . ?
C23A C28A H28A 119.7 . . ?
C30A C29A C34A 118.1(4) . . ?
C30A C29A C21A 121.5(4) . . ?
C34A C29A C21A 120.3(4) . . ?
C31A C30A C29A 121.0(5) . . ?
C31A C30A H30A 119.5 . . ?
C29A C30A H30A 119.5 . . ?
C32A C31A C30A 119.9(5) . . ?
C32A C31A H31A 120.0 . . ?
C30A C31A H31A 120.0 . . ?
C33A C32A C31A 119.8(5) . . ?
C33A C32A H32A 120.1 . . ?
C31A C32A H32A 120.1 . . ?
C34A C33A C32A 120.9(5) . . ?
C34A C33A H33A 119.6 . . ?
C32A C33A H33A 119.6 . . ?
C33A C34A C29A 120.2(5) . . ?
C33A C34A H34A 119.9 . . ?
C29A C34A H34A 119.9 . . ?
C10A N1A N2A 118.4(3) . . ?
C10A N1A H1N 120(2) . . ?
N2A N1A H1N 122(2) . . ?
C11A N2A N1A 115.6(3) . . ?
C6A O1A C7A 120.3(3) . . ?
C21A O3A C18A 107.4(3) . . ?
C6B C1B C2B 117.5(4) . . ?
C6B C1B C10B 127.7(4) . . ?
C2B C1B C10B 114.8(4) . . ?
C3B C2B C1B 121.2(4) . . ?
C3B C2B H2B 119.4 . . ?
C1B C2B H2B 119.4 . . ?
C4B C3B C2B 120.2(5) . . ?
C4B C3B H3B 119.9 . . ?
C2B C3B H3B 119.9 . . ?
C3B C4B C5B 120.6(5) . . ?
C3B C4B H4B 119.7 . . ?
C5B C4B H4B 119.7 . . ?
C4B C5B C6B 119.7(5) . . ?
C4B C5B H5B 120.1 . . ?
C6B C5B H5B 120.1 . . ?
O1B C6B C1B 116.9(4) . . ?
O1B C6B C5B 122.3(4) . . ?
C1B C6B C5B 120.8(4) . . ?
O1B C7B C8B 113.6(4) . . ?
O1B C7B H7B1 108.8 . . ?
C8B C7B H7B1 108.8 . . ?
O1B C7B H7B2 108.8 . . ?
C8B C7B H7B2 108.8 . . ?
H7B1 C7B H7B2 107.7 . . ?
C9B C8B C7B 175.2(7) . . ?
C8B C9B H9B 180.0 . . ?
O2B C10B N1B 121.5(4) . . ?
O2B C10B C1B 121.1(4) . . ?
N1B C10B C1B 117.4(3) . . ?
N2B C11B C18B 116.1(3) . . ?
N2B C11B C12B 127.9(3) . . ?
C18B C11B C12B 116.0(3) . . ?
C17B C12B C13B 118.9(4) . . ?
C17B C12B C11B 119.7(4) . . ?
C13B C12B C11B 121.4(4) . . ?
C14B C13B C12B 120.7(4) . . ?
C14B C13B H13B 119.6 . . ?
C12B C13B H13B 119.6 . . ?
C13B C14B C15B 120.3(4) . . ?
C13B C14B H14B 119.9 . . ?
C15B C14B H14B 119.9 . . ?
C14B C15B C16B 119.6(4) . . ?
C14B C15B H15B 120.2 . . ?
C16B C15B H15B 120.2 . . ?
C15B C16B C17B 120.3(4) . . ?
C15B C16B H16B 119.8 . . ?
C17B C16B H16B 119.8 . . ?
C16B C17B C12B 120.2(4) . . ?
C16B C17B H17B 119.9 . . ?
C12B C17B H17B 119.9 . . ?
C19B C18B O3B 109.2(3) . . ?
C19B C18B C11B 131.8(4) . . ?
O3B C18B C11B 118.8(3) . . ?
C18B C19B C20B 107.9(3) . . ?
C18B C19B H19B 126.0 . . ?
C20B C19B H19B 126.0 . . ?
C21B C20B C19B 105.8(3) . . ?
C21B C20B C22B 127.8(4) . . ?
C19B C20B C22B 125.9(3) . . ?
C20B C21B O3B 109.1(3) . . ?
C20B C21B C29B 136.9(4) . . ?
O3B C21B C29B 114.0(3) . . ?
O4B C22B C23B 119.2(4) . . ?
O4B C22B C20B 120.2(4) . . ?
C23B C22B C20B 120.6(4) . . ?
C24B C23B C28B 118.5(4) . . ?
C24B C23B C22B 123.3(4) . . ?
C28B C23B C22B 118.0(4) . . ?
C23B C24B C25B 120.2(4) . . ?
C23B C24B H24B 119.9 . . ?
C25B C24B H24B 119.9 . . ?
C26B C25B C24B 120.0(5) . . ?
C26B C25B H25B 120.0 . . ?
C24B C25B H25B 120.0 . . ?
C27B C26B C25B 120.6(4) . . ?
C27B C26B H26B 119.7 . . ?
C25B C26B H26B 119.7 . . ?
C26B C27B C28B 119.7(4) . . ?
C26B C27B H27B 120.1 . . ?
C28B C27B H27B 120.1 . . ?
C27B C28B C23B 120.9(4) . . ?
C27B C28B H28B 119.5 . . ?
C23B C28B H28B 119.5 . . ?
C34B C29B C30B 117.4(4) . . ?
C34B C29B C21B 119.7(4) . . ?
C30B C29B C21B 122.9(4) . . ?
C31B C30B C29B 120.7(4) . . ?
C31B C30B H30B 119.6 . . ?
C29B C30B H30B 119.6 . . ?
C32B C31B C30B 121.2(4) . . ?
C32B C31B H31B 119.4 . . ?
C30B C31B H31B 119.4 . . ?
C31B C32B C33B 119.3(4) . . ?
C31B C32B H32B 120.4 . . ?
C33B C32B H32B 120.4 . . ?
C32B C33B C34B 120.1(4) . . ?
C32B C33B H33B 120.0 . . ?
C34B C33B H33B 120.0 . . ?
C33B C34B C29B 121.3(4) . . ?
C33B C34B H34B 119.3 . . ?
C29B C34B H34B 119.3 . . ?
C10B N1B N2B 120.3(3) . . ?
C10B N1B H2N 117(2) . . ?
N2B N1B H2N 123(2) . . ?
C11B N2B N1B 116.7(3) . . ?
C6B O1B C7B 119.7(3) . . ?
C18B O3B C21B 107.9(3) . . ?
O1 C35 C36 114.0(6) . . ?
O1 C35 H35 123.0 . . ?
C36 C35 H35 123.0 . . ?
C35 C36 H36A 109.5 . . ?
C35 C36 H36B 109.5 . . ?
H36A C36 H36B 109.5 . . ?
C35 C36 H36C 109.5 . . ?
H36A C36 H36C 109.5 . . ?
H36B C36 H36C 109.5 . . ?
C35 O1 H1O 102(4) . . ?

loop_
_geom_bond_atom_site_label_1
_geom_bond_atom_site_label_2
_geom_bond_distance
_geom_bond_site_symmetry_2
_geom_bond_publ_flag
C1A C2A 1.392(5) . ?
C1A C6A 1.403(5) . ?
C1A C10A 1.493(5) . ?
C2A C3A 1.373(6) . ?
C2A H2A 0.9300 . ?
C3A C4A 1.359(6) . ?
C3A H3A 0.9300 . ?
C4A C5A 1.386(6) . ?
C4A H4A 0.9300 . ?
C5A C6A 1.382(6) . ?
C5A H5A 0.9300 . ?
C6A O1A 1.375(5) . ?
C7A C8A 1.435(6) . ?
C7A O1A 1.451(5) . ?
C7A H7A1 0.9700 . ?
C7A H7A2 0.9700 . ?
C8A C9A 1.162(6) . ?
C9A H9A 0.9300 . ?
C10A O2A 1.221(4) . ?
C10A N1A 1.362(5) . ?
C11A N2A 1.292(4) . ?
C11A C18A 1.453(5) . ?
C11A C12A 1.497(5) . ?
C12A C13A 1.380(5) . ?
C12A C17A 1.386(5) . ?
C13A C14A 1.370(5) . ?
C13A H13A 0.9300 . ?
C14A C15A 1.361(6) . ?
C14A H14A 0.9300 . ?
C15A C16A 1.373(6) . ?
C15A H15A 0.9300 . ?
C16A C17A 1.368(6) . ?
C16A H16A 0.9300 . ?
C17A H17A 0.9300 . ?
C18A C19A 1.350(5) . ?
C18A O3A 1.371(4) . ?
C19A C20A 1.417(5) . ?
C19A H19A 0.9300 . ?
C20A C21A 1.363(5) . ?
C20A C22A 1.499(5) . ?
C21A O3A 1.368(4) . ?
C21A C29A 1.460(5) . ?
C22A O4A 1.222(4) . ?
C22A C23A 1.483(5) . ?
C23A C24A 1.379(5) . ?
C23A C28A 1.396(5) . ?
C24A C25A 1.389(5) . ?
C24A H24A 0.9300 . ?
C25A C26A 1.371(6) . ?
C25A H25A 0.9300 . ?
C26A C27A 1.392(6) . ?
C26A H26A 0.9300 . ?
C27A C28A 1.362(6) . ?
C27A H27A 0.9300 . ?
C28A H28A 0.9300 . ?
C29A C30A 1.387(6) . ?
C29A C34A 1.393(5) . ?
C30A C31A 1.372(6) . ?
C30A H30A 0.9300 . ?
C31A C32A 1.369(8) . ?
C31A H31A 0.9300 . ?
C32A C33A 1.369(7) . ?
C32A H32A 0.9300 . ?
C33A C34A 1.366(6) . ?
C33A H33A 0.9300 . ?
C34A H34A 0.9300 . ?
N1A N2A 1.380(4) . ?
N1A H1N 0.91(4) . ?
C1B C6B 1.390(5) . ?
C1B C2B 1.393(5) . ?
C1B C10B 1.506(5) . ?
C2B C3B 1.375(6) . ?
C2B H2B 0.9300 . ?
C3B C4B 1.358(7) . ?
C3B H3B 0.9300 . ?
C4B C5B 1.368(6) . ?
C4B H4B 0.9300 . ?
C5B C6B 1.391(6) . ?
C5B H5B 0.9300 . ?
C6B O1B 1.380(5) . ?
C7B O1B 1.427(4) . ?
C7B C8B 1.443(7) . ?
C7B H7B1 0.9700 . ?
C7B H7B2 0.9700 . ?
C8B C9B 1.150(7) . ?
C9B H9B 0.9300 . ?
C10B O2B 1.218(4) . ?
C10B N1B 1.359(5) . ?
C11B N2B 1.287(4) . ?
C11B C18B 1.460(5) . ?
C11B C12B 1.488(5) . ?
C12B C17B 1.382(5) . ?
C12B C13B 1.385(5) . ?
C13B C14B 1.370(5) . ?
C13B H13B 0.9300 . ?
C14B C15B 1.373(6) . ?
C14B H14B 0.9300 . ?
C15B C16B 1.377(6) . ?
C15B H15B 0.9300 . ?
C16B C17B 1.381(5) . ?
C16B H16B 0.9300 . ?
C17B H17B 0.9300 . ?
C18B C19B 1.349(5) . ?
C18B O3B 1.364(4) . ?
C19B C20B 1.427(5) . ?
C19B H19B 0.9300 . ?
C20B C21B 1.372(5) . ?
C20B C22B 1.483(5) . ?
C21B O3B 1.377(4) . ?
C21B C29B 1.456(5) . ?
C22B O4B 1.226(4) . ?
C22B C23B 1.479(5) . ?
C23B C24B 1.377(5) . ?
C23B C28B 1.392(5) . ?
C24B C25B 1.387(5) . ?
C24B H24B 0.9300 . ?
C25B C26B 1.365(6) . ?
C25B H25B 0.9300 . ?
C26B C27B 1.364(6) . ?
C26B H26B 0.9300 . ?
C27B C28B 1.369(5) . ?
C27B H27B 0.9300 . ?
C28B H28B 0.9300 . ?
C29B C34B 1.390(5) . ?
C29B C30B 1.390(5) . ?
C30B C31B 1.376(6) . ?
C30B H30B 0.9300 . ?
C31B C32B 1.363(6) . ?
C31B H31B 0.9300 . ?
C32B C33B 1.374(6) . ?
C32B H32B 0.9300 . ?
C33B C34B 1.380(5) . ?
C33B H33B 0.9300 . ?
C34B H34B 0.9300 . ?
N1B N2B 1.372(4) . ?
N1B H2N 0.85(3) . ?
C35 O1 1.372(7) . ?
C35 C36 1.382(8) . ?
C35 H35 0.9300 . ?
C36 H36A 0.9600 . ?
C36 H36B 0.9600 . ?
C36 H36C 0.9600 . ?
O1 H1O 0.78(5) . ?

loop_
_geom_hbond_atom_site_label_D
_geom_hbond_atom_site_label_H
_geom_hbond_atom_site_label_A
_geom_hbond_distance_DH
_geom_hbond_distance_HA
_geom_hbond_distance_DA
_geom_hbond_angle_DHA
_geom_hbond_site_symmetry_A
_geom_hbond_publ_flag
N1A H1N O1A 0.91(4) 1.96(4) 2.658(4) 132(3) . yes
N1B H2N O1B 0.85(3) 1.94(4) 2.650(4) 139(3) . yes
O1 H1O O2A 0.78(5) 2.06(5) 2.830(5) 171(5) 1_566 yes

loop_
_geom_torsion_atom_site_label_1
_geom_torsion_atom_site_label_2
_geom_torsion_atom_site_label_3
_geom_torsion_atom_site_label_4
_geom_torsion
_geom_torsion_site_symmetry_1
_geom_torsion_site_symmetry_2
_geom_torsion_site_symmetry_3
_geom_torsion_site_symmetry_4
_geom_torsion_publ_flag
C6A C1A C2A C3A -2.3(6) . . . . ?
C10A C1A C2A C3A 174.7(4) . . . . ?
C1A C2A C3A C4A -0.6(6) . . . . ?
C2A C3A C4A C5A 1.6(7) . . . . ?
C3A C4A C5A C6A 0.3(7) . . . . ?
C4A C5A C6A O1A 175.9(4) . . . . ?
C4A C5A C6A C1A -3.3(7) . . . . ?
C2A C1A C6A O1A -175.0(3) . . . . ?
C10A C1A C6A O1A 8.3(6) . . . . ?
C2A C1A C6A C5A 4.3(6) . . . . ?
C10A C1A C6A C5A -172.4(4) . . . . ?
C2A C1A C10A O2A 12.6(5) . . . . ?
C6A C1A C10A O2A -170.8(4) . . . . ?
C2A C1A C10A N1A -162.8(3) . . . . ?
C6A C1A C10A N1A 13.9(6) . . . . ?
N2A C11A C12A C13A -72.4(5) . . . . ?
C18A C11A C12A C13A 110.6(4) . . . . ?
N2A C11A C12A C17A 108.2(5) . . . . ?
C18A C11A C12A C17A -68.7(5) . . . . ?
C17A C12A C13A C14A 0.2(6) . . . . ?
C11A C12A C13A C14A -179.1(4) . . . . ?
C12A C13A C14A C15A -0.7(7) . . . . ?
C13A C14A C15A C16A 0.9(7) . . . . ?
C14A C15A C16A C17A -0.6(8) . . . . ?
C15A C16A C17A C12A 0.1(8) . . . . ?
C13A C12A C17A C16A 0.0(7) . . . . ?
C11A C12A C17A C16A 179.4(4) . . . . ?
N2A C11A C18A C19A -170.7(4) . . . . ?
C12A C11A C18A C19A 6.5(6) . . . . ?
N2A C11A C18A O3A 3.2(5) . . . . ?
C12A C11A C18A O3A -179.6(3) . . . . ?
O3A C18A C19A C20A -2.3(4) . . . . ?
C11A C18A C19A C20A 172.0(4) . . . . ?
C18A C19A C20A C21A 1.1(4) . . . . ?
C18A C19A C20A C22A -170.1(4) . . . . ?
C19A C20A C21A O3A 0.4(4) . . . . ?
C22A C20A C21A O3A 171.2(4) . . . . ?
C19A C20A C21A C29A 177.3(4) . . . . ?
C22A C20A C21A C29A -12.0(8) . . . . ?
C21A C20A C22A O4A -46.9(6) . . . . ?
C19A C20A C22A O4A 122.3(4) . . . . ?
C21A C20A C22A C23A 134.9(4) . . . . ?
C19A C20A C22A C23A -55.8(5) . . . . ?
O4A C22A C23A C24A 159.1(4) . . . . ?
C20A C22A C23A C24A -22.8(6) . . . . ?
O4A C22A C23A C28A -18.6(6) . . . . ?
C20A C22A C23A C28A 159.5(4) . . . . ?
C28A C23A C24A C25A 0.1(6) . . . . ?
C22A C23A C24A C25A -177.6(4) . . . . ?
C23A C24A C25A C26A -0.5(7) . . . . ?
C24A C25A C26A C27A -0.2(7) . . . . ?
C25A C26A C27A C28A 1.3(7) . . . . ?
C26A C27A C28A C23A -1.7(7) . . . . ?
C24A C23A C28A C27A 1.0(6) . . . . ?
C22A C23A C28A C27A 178.8(4) . . . . ?
C20A C21A C29A C30A -16.7(7) . . . . ?
O3A C21A C29A C30A 160.0(4) . . . . ?
C20A C21A C29A C34A 163.1(4) . . . . ?
O3A C21A C29A C34A -20.2(5) . . . . ?
C34A C29A C30A C31A 0.7(7) . . . . ?
C21A C29A C30A C31A -179.5(5) . . . . ?
C29A C30A C31A C32A -2.3(9) . . . . ?
C30A C31A C32A C33A 2.6(10) . . . . ?
C31A C32A C33A C34A -1.4(10) . . . . ?
C32A C33A C34A C29A -0.2(8) . . . . ?
C30A C29A C34A C33A 0.5(7) . . . . ?
C21A C29A C34A C33A -179.3(4) . . . . ?
O2A C10A N1A N2A -7.5(6) . . . . ?
C1A C10A N1A N2A 167.8(3) . . . . ?
C18A C11A N2A N1A 175.6(3) . . . . ?
C12A C11A N2A N1A -1.3(5) . . . . ?
C10A N1A N2A C11A -170.7(3) . . . . ?
C5A C6A O1A C7A 6.6(6) . . . . ?
C1A C6A O1A C7A -174.1(3) . . . . ?
C8A C7A O1A C6A 77.2(5) . . . . ?
C20A C21A O3A C18A -1.8(4) . . . . ?
C29A C21A O3A C18A -179.4(3) . . . . ?
C19A C18A O3A C21A 2.6(4) . . . . ?
C11A C18A O3A C21A -172.7(3) . . . . ?
C6B C1B C2B C3B 0.1(7) . . . . ?
C10B C1B C2B C3B -179.0(4) . . . . ?
C1B C2B C3B C4B 0.3(8) . . . . ?
C2B C3B C4B C5B 0.2(9) . . . . ?
C3B C4B C5B C6B -1.2(9) . . . . ?
C2B C1B C6B O1B 179.3(4) . . . . ?
C10B C1B C6B O1B -1.7(6) . . . . ?
C2B C1B C6B C5B -1.1(6) . . . . ?
C10B C1B C6B C5B 177.9(4) . . . . ?
C4B C5B C6B O1B -178.8(5) . . . . ?
C4B C5B C6B C1B 1.7(8) . . . . ?
C6B C1B C10B O2B 178.9(4) . . . . ?
C2B C1B C10B O2B -2.1(6) . . . . ?
C6B C1B C10B N1B -2.9(6) . . . . ?
C2B C1B C10B N1B 176.1(4) . . . . ?
N2B C11B C12B C17B 117.0(5) . . . . ?
C18B C11B C12B C17B -63.7(5) . . . . ?
N2B C11B C12B C13B -63.8(6) . . . . ?
C18B C11B C12B C13B 115.4(4) . . . . ?
C17B C12B C13B C14B -0.2(6) . . . . ?
C11B C12B C13B C14B -179.4(4) . . . . ?
C12B C13B C14B C15B -0.6(7) . . . . ?
C13B C14B C15B C16B 1.1(7) . . . . ?
C14B C15B C16B C17B -0.8(7) . . . . ?
C15B C16B C17B C12B 0.0(6) . . . . ?
C13B C12B C17B C16B 0.5(6) . . . . ?
C11B C12B C17B C16B 179.7(4) . . . . ?
N2B C11B C18B C19B 162.9(4) . . . . ?
C12B C11B C18B C19B -16.4(7) . . . . ?
N2B C11B C18B O3B -12.4(6) . . . . ?
C12B C11B C18B O3B 168.3(3) . . . . ?
O3B C18B C19B C20B 1.5(5) . . . . ?
C11B C18B C19B C20B -174.1(4) . . . . ?
C18B C19B C20B C21B -1.7(5) . . . . ?
C18B C19B C20B C22B 171.2(4) . . . . ?
C19B C20B C21B O3B 1.3(4) . . . . ?
C22B C20B C21B O3B -171.5(4) . . . . ?
C19B C20B C21B C29B -176.3(5) . . . . ?
C22B C20B C21B C29B 10.9(8) . . . . ?
C21B C20B C22B O4B 31.5(6) . . . . ?
C19B C20B C22B O4B -139.9(4) . . . . ?
C21B C20B C22B C23B -149.1(4) . . . . ?
C19B C20B C22B C23B 39.5(6) . . . . ?
O4B C22B C23B C24B -157.4(4) . . . . ?
C20B C22B C23B C24B 23.2(6) . . . . ?
O4B C22B C23B C28B 18.3(6) . . . . ?
C20B C22B C23B C28B -161.1(4) . . . . ?
C28B C23B C24B C25B -1.4(6) . . . . ?
C22B C23B C24B C25B 174.3(4) . . . . ?
C23B C24B C25B C26B 1.0(7) . . . . ?
C24B C25B C26B C27B 0.5(7) . . . . ?
C25B C26B C27B C28B -1.4(7) . . . . ?
C26B C27B C28B C23B 1.0(6) . . . . ?
C24B C23B C28B C27B 0.4(6) . . . . ?
C22B C23B C28B C27B -175.5(4) . . . . ?
C20B C21B C29B C34B -172.7(5) . . . . ?
O3B C21B C29B C34B 9.8(5) . . . . ?
C20B C21B C29B C30B 9.0(8) . . . . ?
O3B C21B C29B C30B -168.5(4) . . . . ?
C34B C29B C30B C31B 2.0(7) . . . . ?
C21B C29B C30B C31B -179.7(4) . . . . ?
C29B C30B C31B C32B -0.7(8) . . . . ?
C30B C31B C32B C33B -0.7(8) . . . . ?
C31B C32B C33B C34B 0.6(7) . . . . ?
C32B C33B C34B C29B 0.8(7) . . . . ?
C30B C29B C34B C33B -2.1(6) . . . . ?
C21B C29B C34B C33B 179.6(4) . . . . ?
O2B C10B N1B N2B 8.4(6) . . . . ?
C1B C10B N1B N2B -169.8(3) . . . . ?
C18B C11B N2B N1B -178.0(3) . . . . ?
C12B C11B N2B N1B 1.3(6) . . . . ?
C10B N1B N2B C11B -179.6(4) . . . . ?
C1B C6B O1B C7B -174.7(4) . . . . ?
C5B C6B O1B C7B 5.7(7) . . . . ?
C8B C7B O1B C6B -83.6(5) . . . . ?
C19B C18B O3B C21B -0.7(4) . . . . ?
C11B C18B O3B C21B 175.6(3) . . . . ?
C20B C21B O3B C18B -0.4(4) . . . . ?
C29B C21B O3B C18B 177.8(3) . . . . ?
